data_4128856
loop_
_publ_author_name
'Bhardwaj, Rajni M.'
'McMahon, Jennifer A.'
'Nyman, Jonas'
'Price, Louise S.'
'Konar, Sumit'
'Oswald, Iain D. H.'
'Pulham, Colin R.'
'Price, Sarah L.'
'Reutzel-Edens, Susan M'

_publ_section_title
;
 A Prolific Solvate Former, Galunisertib, under the Pressure of Crystal
 Structure Prediction, Produces Ten Diverse Polymorphs.
;
_journal_issue 35
_journal_name_full 'Journal of the American Chemical Society'
_journal_page_first 13887
_journal_page_last 13897
_journal_paper_doi 10.1021/jacs.9b06634
_journal_volume 141
_journal_year 2019
_chemical_formula_moiety 'C22 H19 N5 O C5 H12 O'
_chemical_formula_sum 'C27 H31 N5 O2'
_chemical_formula_weight 457.57
_chemical_name_common 'TGF Beta'
_space_group_crystal_system triclinic
_space_group_IT_number 2
_space_group_name_Hall '-P 1'
_space_group_name_H-M_alt 'P -1'
_atom_sites_solution_hydrogens mixed
_audit_creation_method SHELXL-2014/7
_cell_angle_alpha 85.722(3)
_cell_angle_beta 77.875(3)
_cell_angle_gamma 74.707(3)
_cell_formula_units_Z 2
_cell_length_a 8.0879(6)
_cell_length_b 12.3578(9)
_cell_length_c 12.8909(9)
_cell_measurement_reflns_used 9916
_cell_measurement_temperature 100(2)
_cell_measurement_theta_max 72.14
_cell_measurement_theta_min 3.51
_cell_volume 1214.83(15)
_computing_cell_refinement 'SAINT 7.46A (Bruker-AXS, 2011)'
_computing_data_collection 'APEX2 v2011.4.0 (Bruker-AXS, 2011)'
_computing_data_reduction 'SAINT 7.46A (Bruker-AXS, 2011)'
_computing_molecular_graphics 'Bruker SHELXTL'
_computing_publication_material 'Bruker SHELXTL'
_computing_structure_refinement 'SHELXL-2016/6 (Sheldrick, 2016)'
_computing_structure_solution 'SHELXT (Sheldrick, 2015)'
_diffrn_ambient_temperature 100(2)
_diffrn_detector_area_resol_mean 10.4
_diffrn_measured_fraction_theta_full 0.984
_diffrn_measured_fraction_theta_max 0.979
_diffrn_measurement_device_type 'Bruker Photon 100 CMOS'
_diffrn_measurement_method '\f and \w scans'
_diffrn_radiation_monochromator 'Incoatec I\mS multilayer optics'
_diffrn_radiation_source 'I\mS micro-focus sealed tube'
_diffrn_radiation_type CuK\a
_diffrn_radiation_wavelength 1.54178
_diffrn_reflns_av_R_equivalents 0.0259
_diffrn_reflns_av_unetI/netI 0.0241
_diffrn_reflns_Laue_measured_fraction_full 0.984
_diffrn_reflns_Laue_measured_fraction_max 0.979
_diffrn_reflns_limit_h_max 9
_diffrn_reflns_limit_h_min -10
_diffrn_reflns_limit_k_max 15
_diffrn_reflns_limit_k_min -15
_diffrn_reflns_limit_l_max 15
_diffrn_reflns_limit_l_min -15
_diffrn_reflns_number 17050
_diffrn_reflns_point_group_measured_fraction_full 0.984
_diffrn_reflns_point_group_measured_fraction_max 0.979
_diffrn_reflns_theta_full 67.679
_diffrn_reflns_theta_max 72.436
_diffrn_reflns_theta_min 3.507
_diffrn_source 'I\mS micro-focus sealed tube'
_exptl_absorpt_coefficient_mu 0.645
_exptl_absorpt_correction_T_max 0.7536
_exptl_absorpt_correction_T_min 0.6880
_exptl_absorpt_correction_type multi-scan
_exptl_absorpt_process_details 'SADABS (Sheldrick, 2009)'
_exptl_crystal_colour colorless
_exptl_crystal_density_diffrn 1.251
_exptl_crystal_description prismatic
_exptl_crystal_F_000 488
_exptl_crystal_size_max 0.149
_exptl_crystal_size_mid 0.077
_exptl_crystal_size_min 0.030
_refine_diff_density_max 0.251
_refine_diff_density_min -0.212
_refine_diff_density_rms 0.051
_refine_ls_extinction_coef 0.0133(8)
_refine_ls_extinction_expression Fc^*^=kFc[1+0.001xFc^2^\l^3^/sin(2\q)]^-1/4^
_refine_ls_extinction_method 'SHELXL-2014/7 (Sheldrick 2014'
_refine_ls_goodness_of_fit_ref 1.006
_refine_ls_hydrogen_treatment mixed
_refine_ls_matrix_type full
_refine_ls_number_parameters 323
_refine_ls_number_reflns 4695
_refine_ls_number_restraints 0
_refine_ls_restrained_S_all 1.006
_refine_ls_R_factor_all 0.0405
_refine_ls_R_factor_gt 0.0369
_refine_ls_shift/su_max 0.000
_refine_ls_shift/su_mean 0.000
_refine_ls_structure_factor_coef Fsqd
_refine_ls_weighting_details 'w=1/[\s^2^(Fo^2^)+(0.0471P)^2^+0.4462P] where P=(Fo^2^+2Fc^2^)/3'
_refine_ls_weighting_scheme calc
_refine_ls_wR_factor_gt 0.0908
_refine_ls_wR_factor_ref 0.0934
_reflns_Friedel_coverage 0.000
_reflns_number_gt 4240
_reflns_number_total 4695
_reflns_threshold_expression 'I > 2\s(I)'
_cod_data_source_file ja9b06634_si_001.cif
_cod_data_source_block Galunisertib_iAmOH
_cod_database_code 4128856
_shelx_shelxl_version_number 2014/7
_shelx_space_group_comment
;
The symmetry employed for this shelxl refinement is uniquely defined
by the following loop, which should always be used as a source of
symmetry information in preference to the above space-group names.
They are only intended as comments.
;
_shelx_estimated_absorpt_t_min 0.910
_shelx_estimated_absorpt_t_max 0.981

loop_
_space_group_symop_operation_xyz
'x, y, z'
'-x, -y, -z'

loop_
_atom_site_label
_atom_site_type_symbol
_atom_site_fract_x
_atom_site_fract_y
_atom_site_fract_z
_atom_site_U_iso_or_equiv
_atom_site_adp_type
_atom_site_occupancy
_atom_site_site_symmetry_order
_atom_site_calc_flag
_atom_site_refinement_flags_posn
_atom_site_refinement_flags_adp
O1S O 1.05556(10) 0.26820(7) 0.18136(6) 0.02049(19) Uani 1 1 d . .
O26 O 0.50190(11) 0.93445(7) 0.12866(6) 0.0227(2) Uani 1 1 d . .
N10 N 0.43865(12) 0.88244(8) 0.58594(7) 0.0168(2) Uani 1 1 d . .
N27 N 0.67745(13) 0.86867(8) -0.02581(7) 0.0181(2) Uani 1 1 d . .
N3 N 0.28972(12) 0.68511(8) 0.35907(7) 0.0180(2) Uani 1 1 d . .
N9 N 0.30120(12) 0.89220(8) 0.53915(7) 0.0183(2) Uani 1 1 d . .
N19 N 0.87761(13) 0.45797(8) 0.30265(7) 0.0187(2) Uani 1 1 d . .
C24 C 0.63324(14) 0.74660(9) 0.24223(8) 0.0141(2) Uani 1 1 d . .
H24 H 0.5566 0.8113 0.2773 0.017 Uiso 1 1 calc R U
C4 C 0.24205(14) 0.78674(9) 0.40327(8) 0.0174(2) Uani 1 1 d . .
C25 C 0.69211(14) 0.64967(9) 0.30321(8) 0.0144(2) Uani 1 1 d . .
C20 C 0.80822(14) 0.55419(9) 0.24977(8) 0.0155(2) Uani 1 1 d . .
C23 C 0.68373(14) 0.74988(9) 0.13375(8) 0.0145(2) Uani 1 1 d . .
C22 C 0.79580(14) 0.65309(9) 0.08057(8) 0.0170(2) Uani 1 1 d . .
H22 H 0.8292 0.6542 0.0054 0.020 Uiso 1 1 calc R U
C8 C 0.35503(14) 0.80506(9) 0.47274(8) 0.0164(2) Uani 1 1 d . .
C14 C 0.57518(14) 0.79557(9) 0.55270(8) 0.0165(2) Uani 1 1 d . .
C16 C 0.64247(14) 0.64364(9) 0.41630(8) 0.0155(2) Uani 1 1 d . .
C26 C 0.61407(14) 0.85843(9) 0.07752(8) 0.0158(2) Uani 1 1 d . .
C15 C 0.52779(14) 0.74111(9) 0.47778(8) 0.0156(2) Uani 1 1 d . .
C21 C 0.85602(15) 0.55792(9) 0.13745(9) 0.0177(2) Uani 1 1 d . .
H21 H 0.9309 0.4935 0.1011 0.021 Uiso 1 1 calc R U
C17 C 0.71264(16) 0.54547(9) 0.46671(9) 0.0200(2) Uani 1 1 d . .
H17 H 0.6825 0.5382 0.5417 0.024 Uiso 1 1 calc R U
C11 C 0.46835(16) 0.95745(9) 0.65875(9) 0.0202(2) Uani 1 1 d . .
H11A H 0.3724 0.9726 0.7219 0.024 Uiso 1 1 calc R U
H11B H 0.4814 1.0294 0.6232 0.024 Uiso 1 1 calc R U
C5 C 0.10146(16) 0.87188(10) 0.38075(10) 0.0241(3) Uani 1 1 d . .
H5 H 0.0680 0.9421 0.4149 0.029 Uiso 1 1 calc R U
C18 C 0.82932(16) 0.45572(9) 0.40688(9) 0.0211(2) Uani 1 1 d . .
H18 H 0.8763 0.3892 0.4441 0.025 Uiso 1 1 calc R U
C2 C 0.20353(15) 0.66608(10) 0.28693(9) 0.0207(2) Uani 1 1 d . .
C13 C 0.72586(16) 0.79775(10) 0.60244(9) 0.0221(3) Uani 1 1 d . .
H13A H 0.8204 0.8196 0.5499 0.027 Uiso 1 1 calc R U
H13B H 0.7738 0.7239 0.6346 0.027 Uiso 1 1 calc R U
C2S C 0.93250(17) 0.20242(10) 0.21768(10) 0.0260(3) Uani 1 1 d . .
H2S1 H 0.9121 0.1961 0.2961 0.031 Uiso 1 1 calc R U
H2S2 H 0.9821 0.1259 0.1892 0.031 Uiso 1 1 calc R U
C12 C 0.64059(16) 0.88810(11) 0.68839(10) 0.0257(3) Uani 1 1 d . .
H12A H 0.6173 0.8520 0.7593 0.031 Uiso 1 1 calc R U
H12B H 0.7193 0.9369 0.6901 0.031 Uiso 1 1 calc R U
C3S C 0.75963(16) 0.25319(11) 0.18353(10) 0.0257(3) Uani 1 1 d . .
H3S1 H 0.7157 0.3316 0.2079 0.031 Uiso 1 1 calc R U
H3S2 H 0.6743 0.2114 0.2201 0.031 Uiso 1 1 calc R U
C7 C 0.06439(16) 0.74798(11) 0.25818(10) 0.0265(3) Uani 1 1 d . .
H7 H 0.0064 0.7334 0.2059 0.032 Uiso 1 1 calc R U
C1 C 0.26607(18) 0.55193(11) 0.23817(10) 0.0284(3) Uani 1 1 d . .
H1A H 0.3935 0.5263 0.2295 0.043 Uiso 1 1 calc R U
H1B H 0.2333 0.5562 0.1687 0.043 Uiso 1 1 calc R U
H1C H 0.2121 0.4989 0.2846 0.043 Uiso 1 1 calc R U
C4S C 0.76504(17) 0.25349(11) 0.06411(10) 0.0270(3) Uani 1 1 d . .
H4S H 0.8637 0.2853 0.0266 0.032 Uiso 1 1 calc R U
C6 C 0.01221(16) 0.85081(11) 0.30699(11) 0.0295(3) Uani 1 1 d . .
H6 H -0.0845 0.9068 0.2900 0.035 Uiso 1 1 calc R U
C6S C 0.5954(2) 0.32826(12) 0.03822(13) 0.0375(3) Uani 1 1 d . .
H6S1 H 0.4960 0.3026 0.0795 0.056 Uiso 1 1 calc R U
H6S2 H 0.5972 0.3243 -0.0377 0.056 Uiso 1 1 calc R U
H6S3 H 0.5841 0.4059 0.0561 0.056 Uiso 1 1 calc R U
C5S C 0.7971(2) 0.13513(13) 0.02466(13) 0.0420(4) Uani 1 1 d . .
H5S1 H 0.7050 0.1010 0.0634 0.063 Uiso 1 1 calc R U
H5S2 H 0.9111 0.0900 0.0366 0.063 Uiso 1 1 calc R U
H5S3 H 0.7958 0.1383 -0.0514 0.063 Uiso 1 1 calc R U
H1S H 1.014(2) 0.3305(14) 0.2185(13) 0.033(4) Uiso 1 1 d . .
H27A H 0.6303(19) 0.9311(13) -0.0598(12) 0.025(4) Uiso 1 1 d . .
H27B H 0.756(2) 0.8142(13) -0.0636(12) 0.026(4) Uiso 1 1 d . .

loop_
_atom_site_aniso_label
_atom_site_aniso_U_11
_atom_site_aniso_U_22
_atom_site_aniso_U_33
_atom_site_aniso_U_23
_atom_site_aniso_U_13
_atom_site_aniso_U_12
O1S 0.0212(4) 0.0176(4) 0.0195(4) -0.0035(3) -0.0002(3) -0.0016(3)
O26 0.0291(5) 0.0170(4) 0.0143(4) -0.0002(3) -0.0022(3) 0.0058(3)
N10 0.0197(5) 0.0156(4) 0.0131(4) -0.0014(3) -0.0026(4) -0.0014(4)
N27 0.0225(5) 0.0137(4) 0.0135(4) 0.0012(4) -0.0027(4) 0.0023(4)
N3 0.0179(5) 0.0205(5) 0.0155(4) 0.0015(4) -0.0023(4) -0.0061(4)
N9 0.0194(5) 0.0187(5) 0.0148(4) -0.0001(3) -0.0026(4) -0.0020(4)
N19 0.0221(5) 0.0139(4) 0.0171(5) 0.0007(3) -0.0034(4) -0.0001(4)
C24 0.0138(5) 0.0128(5) 0.0152(5) -0.0016(4) -0.0031(4) -0.0019(4)
C4 0.0164(5) 0.0204(5) 0.0137(5) 0.0015(4) 0.0005(4) -0.0050(4)
C25 0.0140(5) 0.0140(5) 0.0153(5) -0.0004(4) -0.0035(4) -0.0035(4)
C20 0.0170(5) 0.0127(5) 0.0164(5) 0.0005(4) -0.0041(4) -0.0027(4)
C23 0.0148(5) 0.0135(5) 0.0152(5) 0.0004(4) -0.0044(4) -0.0027(4)
C22 0.0196(5) 0.0173(5) 0.0119(5) -0.0009(4) -0.0023(4) -0.0017(4)
C8 0.0187(5) 0.0157(5) 0.0126(5) 0.0014(4) -0.0006(4) -0.0029(4)
C14 0.0186(5) 0.0154(5) 0.0125(5) 0.0016(4) -0.0015(4) -0.0012(4)
C16 0.0157(5) 0.0148(5) 0.0158(5) -0.0002(4) -0.0038(4) -0.0029(4)
C26 0.0175(5) 0.0147(5) 0.0149(5) -0.0007(4) -0.0051(4) -0.0020(4)
C15 0.0191(5) 0.0148(5) 0.0110(5) 0.0019(4) -0.0023(4) -0.0025(4)
C21 0.0197(5) 0.0141(5) 0.0164(5) -0.0030(4) -0.0018(4) 0.0003(4)
C17 0.0244(6) 0.0188(5) 0.0139(5) 0.0015(4) -0.0031(4) -0.0012(4)
C11 0.0269(6) 0.0167(5) 0.0163(5) -0.0031(4) -0.0042(4) -0.0035(4)
C5 0.0189(6) 0.0243(6) 0.0259(6) -0.0020(5) -0.0031(5) -0.0005(5)
C18 0.0261(6) 0.0156(5) 0.0178(5) 0.0037(4) -0.0048(5) 0.0005(4)
C2 0.0197(6) 0.0260(6) 0.0182(5) 0.0008(4) -0.0026(4) -0.0101(5)
C13 0.0222(6) 0.0248(6) 0.0180(5) -0.0045(4) -0.0053(4) -0.0014(5)
C2S 0.0311(7) 0.0226(6) 0.0232(6) 0.0041(5) -0.0029(5) -0.0083(5)
C12 0.0251(6) 0.0271(6) 0.0253(6) -0.0082(5) -0.0069(5) -0.0037(5)
C3S 0.0252(6) 0.0262(6) 0.0251(6) -0.0008(5) 0.0009(5) -0.0103(5)
C7 0.0207(6) 0.0354(7) 0.0270(6) 0.0012(5) -0.0102(5) -0.0094(5)
C1 0.0312(7) 0.0299(7) 0.0276(6) -0.0043(5) -0.0107(5) -0.0089(5)
C4S 0.0276(7) 0.0292(6) 0.0268(6) -0.0002(5) -0.0042(5) -0.0130(5)
C6 0.0186(6) 0.0330(7) 0.0352(7) 0.0020(5) -0.0103(5) -0.0006(5)
C6S 0.0399(8) 0.0345(7) 0.0432(8) 0.0045(6) -0.0171(7) -0.0125(6)
C5S 0.0449(9) 0.0388(8) 0.0432(9) -0.0150(7) -0.0115(7) -0.0063(7)

loop_
_atom_type_symbol
_atom_type_description
_atom_type_scat_dispersion_real
_atom_type_scat_dispersion_imag
_atom_type_scat_source
C C 0.0181 0.0091 'International Tables Vol C Tables 4.2.6.8 and 6.1.1.4'
H H 0.0000 0.0000 'International Tables Vol C Tables 4.2.6.8 and 6.1.1.4'
N N 0.0311 0.0180 'International Tables Vol C Tables 4.2.6.8 and 6.1.1.4'
O O 0.0492 0.0322 'International Tables Vol C Tables 4.2.6.8 and 6.1.1.4'

loop_
_geom_angle_atom_site_label_1
_geom_angle_atom_site_label_2
_geom_angle_atom_site_label_3
_geom_angle
C2S O1S H1S 105.1(11)
C14 N10 N9 114.31(9)
C14 N10 C11 115.30(9)
N9 N10 C11 130.07(9)
C26 N27 H27A 117.9(9)
C26 N27 H27B 123.4(10)
H27A N27 H27B 118.4(13)
C2 N3 C4 118.80(10)
C8 N9 N10 103.30(9)
C18 N19 C20 117.32(9)
C23 C24 C25 121.82(10)
C23 C24 H24 119.1
C25 C24 H24 119.1
N3 C4 C5 122.77(11)
N3 C4 C8 115.47(10)
C5 C4 C8 121.67(10)
C24 C25 C20 118.37(10)
C24 C25 C16 123.20(10)
C20 C25 C16 118.42(9)
N19 C20 C21 118.35(9)
N19 C20 C25 122.49(10)
C21 C20 C25 119.16(9)
C24 C23 C22 119.51(10)
C24 C23 C26 116.96(9)
C22 C23 C26 123.54(9)
C21 C22 C23 120.11(10)
C21 C22 H22 119.9
C23 C22 H22 119.9
N9 C8 C15 111.91(10)
N9 C8 C4 120.74(10)
C15 C8 C4 127.32(10)
N10 C14 C15 106.72(10)
N10 C14 C13 110.12(9)
C15 C14 C13 142.90(10)
C17 C16 C25 117.59(10)
C17 C16 C15 120.82(10)
C25 C16 C15 121.51(9)
O26 C26 N27 122.65(10)
O26 C26 C23 119.15(9)
N27 C26 C23 118.20(9)
C14 C15 C8 103.76(9)
C14 C15 C16 125.18(10)
C8 C15 C16 130.97(10)
C22 C21 C20 120.98(10)
C22 C21 H21 119.5
C20 C21 H21 119.5
C16 C17 C18 119.87(10)
C16 C17 H17 120.1
C18 C17 H17 120.1
N10 C11 C12 101.42(9)
N10 C11 H11A 111.5
C12 C11 H11A 111.5
N10 C11 H11B 111.5
C12 C11 H11B 111.5
H11A C11 H11B 109.3
C6 C5 C4 117.86(11)
C6 C5 H5 121.1
C4 C5 H5 121.1
N19 C18 C17 124.29(10)
N19 C18 H18 117.9
C17 C18 H18 117.9
N3 C2 C7 121.78(11)
N3 C2 C1 116.30(10)
C7 C2 C1 121.92(11)
C14 C13 C12 102.43(9)
C14 C13 H13A 111.3
C12 C13 H13A 111.3
C14 C13 H13B 111.3
C12 C13 H13B 111.3
H13A C13 H13B 109.2
O1S C2S C3S 112.05(10)
O1S C2S H2S1 109.2
C3S C2S H2S1 109.2
O1S C2S H2S2 109.2
C3S C2S H2S2 109.2
H2S1 C2S H2S2 107.9
C11 C12 C13 107.01(9)
C11 C12 H12A 110.3
C13 C12 H12A 110.3
C11 C12 H12B 110.3
C13 C12 H12B 110.3
H12A C12 H12B 108.6
C2S C3S C4S 115.55(10)
C2S C3S H3S1 108.4
C4S C3S H3S1 108.4
C2S C3S H3S2 108.4
C4S C3S H3S2 108.4
H3S1 C3S H3S2 107.5
C6 C7 C2 118.96(11)
C6 C7 H7 120.5
C2 C7 H7 120.5
C2 C1 H1A 109.5
C2 C1 H1B 109.5
H1A C1 H1B 109.5
C2 C1 H1C 109.5
H1A C1 H1C 109.5
H1B C1 H1C 109.5
C5S C4S C6S 110.54(11)
C5S C4S C3S 111.42(11)
C6S C4S C3S 110.07(11)
C5S C4S H4S 108.2
C6S C4S H4S 108.2
C3S C4S H4S 108.2
C7 C6 C5 119.77(11)
C7 C6 H6 120.1
C5 C6 H6 120.1
C4S C6S H6S1 109.5
C4S C6S H6S2 109.5
H6S1 C6S H6S2 109.5
C4S C6S H6S3 109.5
H6S1 C6S H6S3 109.5
H6S2 C6S H6S3 109.5
C4S C5S H5S1 109.5
C4S C5S H5S2 109.5
H5S1 C5S H5S2 109.5
C4S C5S H5S3 109.5
H5S1 C5S H5S3 109.5
H5S2 C5S H5S3 109.5

loop_
_geom_bond_atom_site_label_1
_geom_bond_atom_site_label_2
_geom_bond_distance
O1S C2S 1.4300(15)
O1S H1S 0.886(17)
O26 C26 1.2376(13)
N10 C14 1.3417(14)
N10 N9 1.3470(14)
N10 C11 1.4628(14)
N27 C26 1.3324(14)
N27 H27A 0.893(16)
N27 H27B 0.886(16)
N3 C2 1.3407(15)
N3 C4 1.3452(15)
N9 C8 1.3475(14)
N19 C18 1.3185(15)
N19 C20 1.3716(14)
C24 C23 1.3727(15)
C24 C25 1.4127(15)
C24 H24 0.9500
C4 C5 1.3951(16)
C4 C8 1.4735(16)
C25 C20 1.4190(15)
C25 C16 1.4303(15)
C20 C21 1.4185(15)
C23 C22 1.4183(15)
C23 C26 1.5067(14)
C22 C21 1.3701(15)
C22 H22 0.9500
C8 C15 1.4245(15)
C14 C15 1.3860(15)
C14 C13 1.4984(16)
C16 C17 1.3748(15)
C16 C15 1.4776(15)
C21 H21 0.9500
C17 C18 1.4090(16)
C17 H17 0.9500
C11 C12 1.5382(17)
C11 H11A 0.9900
C11 H11B 0.9900
C5 C6 1.3847(18)
C5 H5 0.9500
C18 H18 0.9500
C2 C7 1.3951(17)
C2 C1 1.5043(17)
C13 C12 1.5515(16)
C13 H13A 0.9900
C13 H13B 0.9900
C2S C3S 1.5156(18)
C2S H2S1 0.9900
C2S H2S2 0.9900
C12 H12A 0.9900
C12 H12B 0.9900
C3S C4S 1.5306(17)
C3S H3S1 0.9900
C3S H3S2 0.9900
C7 C6 1.3833(19)
C7 H7 0.9500
C1 H1A 0.9800
C1 H1B 0.9800
C1 H1C 0.9800
C4S C5S 1.5234(19)
C4S C6S 1.5246(19)
C4S H4S 1.0000
C6 H6 0.9500
C6S H6S1 0.9800
C6S H6S2 0.9800
C6S H6S3 0.9800
C5S H5S1 0.9800
C5S H5S2 0.9800
C5S H5S3 0.9800

loop_
_geom_torsion_atom_site_label_1
_geom_torsion_atom_site_label_2
_geom_torsion_atom_site_label_3
_geom_torsion_atom_site_label_4
_geom_torsion
C14 N10 N9 C8 0.46(12)
C11 N10 N9 C8 173.64(10)
C2 N3 C4 C5 2.91(16)
C2 N3 C4 C8 -173.54(9)
C23 C24 C25 C20 0.75(16)
C23 C24 C25 C16 179.79(10)
C18 N19 C20 C21 -178.99(10)
C18 N19 C20 C25 1.46(16)
C24 C25 C20 N19 177.36(10)
C16 C25 C20 N19 -1.72(16)
C24 C25 C20 C21 -2.19(16)
C16 C25 C20 C21 178.73(10)
C25 C24 C23 C22 1.04(16)
C25 C24 C23 C26 -179.28(10)
C24 C23 C22 C21 -1.39(16)
C26 C23 C22 C21 178.96(10)
N10 N9 C8 C15 -0.42(11)
N10 N9 C8 C4 -178.50(9)
N3 C4 C8 N9 -165.29(10)
C5 C4 C8 N9 18.21(16)
N3 C4 C8 C15 16.94(16)
C5 C4 C8 C15 -159.56(11)
N9 N10 C14 C15 -0.33(12)
C11 N10 C14 C15 -174.56(9)
N9 N10 C14 C13 175.26(9)
C11 N10 C14 C13 1.03(13)
C24 C25 C16 C17 -178.20(10)
C20 C25 C16 C17 0.83(16)
C24 C25 C16 C15 -1.53(16)
C20 C25 C16 C15 177.51(10)
C24 C23 C26 O26 -7.64(15)
C22 C23 C26 O26 172.02(10)
C24 C23 C26 N27 171.89(10)
C22 C23 C26 N27 -8.45(16)
N10 C14 C15 C8 0.05(11)
C13 C14 C15 C8 -173.07(14)
N10 C14 C15 C16 176.81(10)
C13 C14 C15 C16 3.7(2)
N9 C8 C15 C14 0.24(12)
C4 C8 C15 C14 178.17(10)
N9 C8 C15 C16 -176.26(10)
C4 C8 C15 C16 1.67(19)
C17 C16 C15 C14 59.35(16)
C25 C16 C15 C14 -117.22(12)
C17 C16 C15 C8 -124.81(13)
C25 C16 C15 C8 58.62(16)
C23 C22 C21 C20 -0.09(17)
N19 C20 C21 C22 -177.68(10)
C25 C20 C21 C22 1.89(17)
C25 C16 C17 C18 0.20(17)
C15 C16 C17 C18 -176.50(10)
C14 N10 C11 C12 -12.54(12)
N9 N10 C11 C12 174.33(11)
N3 C4 C5 C6 -2.19(18)
C8 C4 C5 C6 174.05(11)
C20 N19 C18 C17 -0.34(18)
C16 C17 C18 N19 -0.48(19)
C4 N3 C2 C7 -1.17(16)
C4 N3 C2 C1 178.38(10)
N10 C14 C13 C12 10.94(12)
C15 C14 C13 C12 -176.09(14)
N10 C11 C12 C13 18.49(12)
C14 C13 C12 C11 -18.22(12)
O1S C2S C3S C4S 67.09(14)
N3 C2 C7 C6 -1.20(19)
C1 C2 C7 C6 179.28(12)
C2S C3S C4S C5S 69.22(14)
C2S C3S C4S C6S -167.78(11)
C2 C7 C6 C5 1.89(19)
C4 C5 C6 C7 -0.28(19)
